data_2213641
loop_
_publ_author_name
'Huan-Mei Guo'

_publ_section_title
;
 4-Methyl-<i>N</i>-phenylpiperazine-1-carbothioamide
;
_journal_coeditor_code AT2276
_journal_issue 6
_journal_name_full 'Acta Crystallographica Section E'
_journal_page_first o2781
_journal_page_last o2781
_journal_paper_doi 10.1107/S1600536807020855
_journal_volume 63
_journal_year 2007
_chemical_formula_iupac 'C12 H17 N3 S'
_chemical_formula_moiety 'C12 H17 N3 S'
_chemical_formula_sum 'C12 H17 N3 S'
_chemical_formula_weight 235.35
_chemical_name_systematic
;
4-Methyl-N-phenylpiperazine-1-carbothioamide
;
_space_group_IT_number 61
_symmetry_cell_setting orthorhombic
_symmetry_space_group_name_Hall '-P 2ac 2ab'
_symmetry_space_group_name_H-M 'P b c a'
_atom_sites_solution_hydrogens geom
_atom_sites_solution_primary direct
_atom_sites_solution_secondary difmap
_audit_creation_method SHELXL97
_cell_angle_alpha 90.00
_cell_angle_beta 90.00
_cell_angle_gamma 90.00
_cell_formula_units_Z 8
_cell_length_a 12.615(3)
_cell_length_b 9.564(3)
_cell_length_c 21.792(6)
_cell_measurement_reflns_used 2706
_cell_measurement_temperature 294(2)
_cell_measurement_theta_max 22.85
_cell_measurement_theta_min 2.47
_cell_volume 2629.2(13)
_computing_cell_refinement 'SAINT (Bruker, 1997)'
_computing_data_collection 'SMART (Bruker, 1997)'
_computing_data_reduction SAINT
_computing_molecular_graphics 'SHELXTL (Bruker, 1997)'
_computing_publication_material SHELXTL
_computing_structure_refinement 'SHELXL97 (Sheldrick, 1997)'
_computing_structure_solution 'SHELXS97 (Sheldrick, 1997)'
_diffrn_ambient_temperature 294(2)
_diffrn_measured_fraction_theta_full 0.994
_diffrn_measured_fraction_theta_max 0.994
_diffrn_measurement_device_type 'Bruker SMART CCD area-detector'
_diffrn_measurement_method '\f and \w'
_diffrn_radiation_monochromator graphite
_diffrn_radiation_source 'fine-focus sealed tube'
_diffrn_radiation_type MoK\a
_diffrn_radiation_wavelength 0.71073
_diffrn_reflns_av_R_equivalents 0.0630
_diffrn_reflns_av_sigmaI/netI 0.0485
_diffrn_reflns_limit_h_max 15
_diffrn_reflns_limit_h_min -15
_diffrn_reflns_limit_k_max 11
_diffrn_reflns_limit_k_min -11
_diffrn_reflns_limit_l_max 27
_diffrn_reflns_limit_l_min -12
_diffrn_reflns_number 14113
_diffrn_reflns_theta_full 26.42
_diffrn_reflns_theta_max 26.42
_diffrn_reflns_theta_min 1.87
_diffrn_standards_decay_% 0
_diffrn_standards_number 0
_exptl_absorpt_coefficient_mu 0.228
_exptl_absorpt_correction_T_max 0.9564
_exptl_absorpt_correction_T_min 0.9438
_exptl_absorpt_correction_type multi-scan
_exptl_absorpt_process_details '(SADABS; Bruker, 1997)'
_exptl_crystal_colour colourless
_exptl_crystal_density_diffrn 1.189
_exptl_crystal_density_method 'not measured'
_exptl_crystal_description block
_exptl_crystal_F_000 1008
_exptl_crystal_size_max 0.26
_exptl_crystal_size_mid 0.24
_exptl_crystal_size_min 0.20
_refine_diff_density_max 0.192
_refine_diff_density_min -0.183
_refine_ls_extinction_coef 0.0063(8)
_refine_ls_extinction_expression Fc^*^=kFc[1+0.001xFc^2^\l^3^/sin(2\q)]^-1/4^
_refine_ls_extinction_method 'SHELXL97 (Sheldrick, 1997)'
_refine_ls_goodness_of_fit_ref 1.001
_refine_ls_hydrogen_treatment mixed
_refine_ls_matrix_type full
_refine_ls_number_parameters 150
_refine_ls_number_reflns 2683
_refine_ls_number_restraints 0
_refine_ls_restrained_S_all 1.001
_refine_ls_R_factor_all 0.0882
_refine_ls_R_factor_gt 0.0396
_refine_ls_shift/su_max 0.002
_refine_ls_shift/su_mean 0.000
_refine_ls_structure_factor_coef Fsqd
_refine_ls_weighting_details 'calc w = 1/[\s^2^(Fo^2^)+(0.0536P)^2^+0.208P] where P=(Fo^2^+2Fc^2^)/3'
_refine_ls_weighting_scheme calc
_refine_ls_wR_factor_gt 0.0938
_refine_ls_wR_factor_ref 0.1127
_reflns_number_gt 1558
_reflns_number_total 2683
_reflns_threshold_expression I>2\s(I)
_cod_data_source_file at2276.cif
_cod_data_source_block I
_cod_original_cell_volume 2629.4(12)
_cod_database_code 2213641
_cod_database_fobs_code 2213641

loop_
_symmetry_equiv_pos_as_xyz
'x, y, z'
'-x+1/2, -y, z+1/2'
'-x, y+1/2, -z+1/2'
'x+1/2, -y+1/2, -z'
'-x, -y, -z'
'x-1/2, y, -z-1/2'
'x, -y-1/2, z-1/2'
'-x-1/2, y-1/2, z'

loop_
_atom_site_type_symbol
_atom_site_label
_atom_site_fract_x
_atom_site_fract_y
_atom_site_fract_z
_atom_site_U_iso_or_equiv
_atom_site_adp_type
_atom_site_calc_flag
_atom_site_refinement_flags
_atom_site_occupancy
S S1 0.36106(5) 0.99131(5) 0.40936(3) 0.0514(2) Uani d . 1
N N1 0.28317(14) 0.76356(17) 0.35338(9) 0.0524(5) Uani d . 1
H H1 0.2645(18) 0.680(3) 0.3598(11) 0.079 Uiso d . 1
N N3 0.61274(14) 0.5946(2) 0.44451(8) 0.0578(5) Uani d . 1
C C1 0.35271(15) 0.81840(19) 0.39467(9) 0.0398(5) Uani d . 1
N N2 0.41289(14) 0.72436(17) 0.42397(8) 0.0513(5) Uani d . 1
C C2 0.43330(17) 0.5809(2) 0.40281(12) 0.0640(7) Uani d . 1
H H2A 0.3932 0.5626 0.3657 0.077 Uiso calc R 1
H H2B 0.4110 0.5147 0.4339 0.077 Uiso calc R 1
C C3 0.55023(19) 0.5640(3) 0.39033(11) 0.0649(7) Uani d . 1
H H3A 0.5642 0.4689 0.3772 0.078 Uiso calc R 1
H H3B 0.5710 0.6264 0.3574 0.078 Uiso calc R 1
C C5 0.59229(19) 0.7363(2) 0.46428(11) 0.0610(7) Uani d . 1
H H5A 0.6144 0.8008 0.4324 0.073 Uiso calc R 1
H H5B 0.6336 0.7561 0.5008 0.073 Uiso calc R 1
C C6 0.47721(17) 0.7581(2) 0.47785(10) 0.0563(6) Uani d . 1
H H6A 0.4562 0.6991 0.5120 0.068 Uiso calc R 1
H H6B 0.4653 0.8547 0.4895 0.068 Uiso calc R 1
C C7 0.7257(2) 0.5730(4) 0.43281(13) 0.1001(10) Uani d . 1
H H7A 0.7372 0.4786 0.4194 0.150 Uiso calc R 1
H H7B 0.7650 0.5895 0.4698 0.150 Uiso calc R 1
H H7C 0.7490 0.6367 0.4016 0.150 Uiso calc R 1
C C8 0.22016(16) 0.8339(2) 0.30953(10) 0.0432(5) Uani d . 1
C C9 0.25884(19) 0.9421(2) 0.27394(10) 0.0520(6) Uani d . 1
H H9 0.3279 0.9738 0.2793 0.062 Uiso calc R 1
C C10 0.1938(2) 1.0030(3) 0.23032(11) 0.0689(7) Uani d . 1
H H10 0.2191 1.0776 0.2072 0.083 Uiso calc R 1
C C11 0.0929(3) 0.9551(3) 0.22057(12) 0.0768(8) Uani d . 1
H H11 0.0503 0.9964 0.1909 0.092 Uiso calc R 1
C C12 0.0551(2) 0.8459(3) 0.25482(12) 0.0694(7) Uani d . 1
H H12 -0.0128 0.8117 0.2479 0.083 Uiso calc R 1
C C13 0.11814(17) 0.7868(2) 0.29968(11) 0.0549(6) Uani d . 1
H H13 0.0915 0.7143 0.3236 0.066 Uiso calc R 1

loop_
_atom_site_aniso_label
_atom_site_aniso_U_11
_atom_site_aniso_U_22
_atom_site_aniso_U_33
_atom_site_aniso_U_12
_atom_site_aniso_U_13
_atom_site_aniso_U_23
S1 0.0658(4) 0.0334(3) 0.0552(4) 0.0038(2) -0.0001(3) -0.0056(3)
N1 0.0498(11) 0.0314(9) 0.0759(14) -0.0014(8) -0.0252(10) 0.0078(10)
N3 0.0471(12) 0.0745(14) 0.0518(12) 0.0137(9) -0.0161(9) -0.0033(10)
C1 0.0358(11) 0.0343(10) 0.0492(13) 0.0015(9) -0.0011(10) 0.0026(9)
N2 0.0522(11) 0.0359(9) 0.0659(13) 0.0059(8) -0.0233(10) -0.0039(9)
C2 0.0610(16) 0.0316(12) 0.099(2) 0.0065(10) -0.0346(14) -0.0050(12)
C3 0.0723(17) 0.0549(14) 0.0675(17) 0.0161(13) -0.0263(14) -0.0118(13)
C5 0.0598(16) 0.0717(16) 0.0514(15) -0.0095(12) -0.0195(12) -0.0046(13)
C6 0.0581(16) 0.0569(14) 0.0539(14) 0.0070(11) -0.0159(12) -0.0036(11)
C7 0.0569(19) 0.165(3) 0.078(2) 0.0280(19) -0.0138(15) -0.020(2)
C8 0.0415(13) 0.0350(11) 0.0531(13) 0.0123(9) -0.0082(10) -0.0058(10)
C9 0.0538(14) 0.0532(13) 0.0491(14) 0.0089(11) 0.0043(12) -0.0009(12)
C10 0.089(2) 0.0688(16) 0.0495(15) 0.0142(15) 0.0017(14) 0.0138(13)
C11 0.086(2) 0.0806(19) 0.0639(18) 0.0311(17) -0.0278(16) 0.0033(15)
C12 0.0587(16) 0.0634(16) 0.0861(19) 0.0130(13) -0.0292(15) -0.0067(16)
C13 0.0508(15) 0.0406(12) 0.0733(17) 0.0069(10) -0.0160(12) -0.0010(11)

loop_
_atom_type_symbol
_atom_type_description
_atom_type_scat_dispersion_real
_atom_type_scat_dispersion_imag
_atom_type_scat_source
C C 0.0033 0.0016 'International Tables Vol C Tables 4.2.6.8 and 6.1.1.4'
H H 0.0000 0.0000 'International Tables Vol C Tables 4.2.6.8 and 6.1.1.4'
N N 0.0061 0.0033 'International Tables Vol C Tables 4.2.6.8 and 6.1.1.4'
S S 0.1246 0.1234 'International Tables Vol C Tables 4.2.6.8 and 6.1.1.4'

loop_
_geom_angle_atom_site_label_1
_geom_angle_atom_site_label_2
_geom_angle_atom_site_label_3
_geom_angle
C1 N1 C8 128.72(17)
C1 N1 H1 115.7(17)
C8 N1 H1 113.9(17)
C5 N3 C3 109.57(18)
C5 N3 C7 111.0(2)
C3 N3 C7 111.1(2)
N2 C1 N1 114.94(17)
N2 C1 S1 122.16(15)
N1 C1 S1 122.89(14)
C1 N2 C6 123.29(17)
C1 N2 C2 125.20(18)
C6 N2 C2 111.13(16)
N2 C2 C3 109.16(18)
N2 C2 H2A 109.8
C3 C2 H2A 109.8
N2 C2 H2B 109.8
C3 C2 H2B 109.8
H2A C2 H2B 108.3
N3 C3 C2 111.3(2)
N3 C3 H3A 109.4
C2 C3 H3A 109.4
N3 C3 H3B 109.4
C2 C3 H3B 109.4
H3A C3 H3B 108.0
N3 C5 C6 111.28(19)
N3 C5 H5A 109.4
C6 C5 H5A 109.4
N3 C5 H5B 109.4
C6 C5 H5B 109.4
H5A C5 H5B 108.0
N2 C6 C5 110.41(19)
N2 C6 H6A 109.6
C5 C6 H6A 109.6
N2 C6 H6B 109.6
C5 C6 H6B 109.6
H6A C6 H6B 108.1
N3 C7 H7A 109.5
N3 C7 H7B 109.5
H7A C7 H7B 109.5
N3 C7 H7C 109.5
H7A C7 H7C 109.5
H7B C7 H7C 109.5
C13 C8 C9 119.1(2)
C13 C8 N1 118.29(19)
C9 C8 N1 122.50(19)
C8 C9 C10 119.4(2)
C8 C9 H9 120.3
C10 C9 H9 120.3
C11 C10 C9 121.1(3)
C11 C10 H10 119.4
C9 C10 H10 119.4
C12 C11 C10 119.6(2)
C12 C11 H11 120.2
C10 C11 H11 120.2
C11 C12 C13 119.8(2)
C11 C12 H12 120.1
C13 C12 H12 120.1
C8 C13 C12 120.9(2)
C8 C13 H13 119.6
C12 C13 H13 119.6

loop_
_geom_bond_atom_site_label_1
_geom_bond_atom_site_label_2
_geom_bond_distance
S1 C1 1.6878(19)
N1 C1 1.362(2)
N1 C8 1.414(3)
N1 H1 0.84(3)
N3 C5 1.446(3)
N3 C3 1.450(3)
N3 C7 1.462(3)
C1 N2 1.339(2)
N2 C6 1.463(3)
N2 C2 1.470(3)
C2 C3 1.509(3)
C2 H2A 0.9700
C2 H2B 0.9700
C3 H3A 0.9700
C3 H3B 0.9700
C5 C6 1.496(3)
C5 H5A 0.9700
C5 H5B 0.9700
C6 H6A 0.9700
C6 H6B 0.9700
C7 H7A 0.9600
C7 H7B 0.9600
C7 H7C 0.9600
C8 C13 1.380(3)
C8 C9 1.382(3)
C9 C10 1.384(3)
C9 H9 0.9300
C10 C11 1.369(4)
C10 H10 0.9300
C11 C12 1.369(4)
C11 H11 0.9300
C12 C13 1.381(3)
C12 H12 0.9300
C13 H13 0.9300

loop_
_geom_hbond_atom_site_label_D
_geom_hbond_atom_site_label_H
_geom_hbond_atom_site_label_A
_geom_hbond_site_symmetry_A
_geom_hbond_distance_DH
_geom_hbond_distance_HA
_geom_hbond_distance_DA
_geom_hbond_angle_DHA
_geom_hbond_publ_flag
N1 H1 S1 8_655 0.84(3) 2.64(3) 3.403(2) 152(2) yes

loop_
_geom_torsion_atom_site_label_1
_geom_torsion_atom_site_label_2
_geom_torsion_atom_site_label_3
_geom_torsion_atom_site_label_4
_geom_torsion
C8 N1 C1 N2 -170.3(2)
C8 N1 C1 S1 11.1(3)
N1 C1 N2 C6 -167.85(19)
S1 C1 N2 C6 10.8(3)
N1 C1 N2 C2 19.8(3)
S1 C1 N2 C2 -161.54(17)
C1 N2 C2 C3 117.1(2)
C6 N2 C2 C3 -56.1(3)
C5 N3 C3 C2 -59.1(3)
C7 N3 C3 C2 177.9(2)
N2 C2 C3 N3 57.9(3)
C3 N3 C5 C6 58.4(3)
C7 N3 C5 C6 -178.6(2)
C1 N2 C6 C5 -117.2(2)
C2 N2 C6 C5 56.1(2)
N3 C5 C6 N2 -57.2(2)
C1 N1 C8 C13 -140.8(2)
C1 N1 C8 C9 43.0(3)
C13 C8 C9 C10 1.5(3)
N1 C8 C9 C10 177.64(19)
C8 C9 C10 C11 -1.9(3)
C9 C10 C11 C12 0.5(4)
C10 C11 C12 C13 1.3(4)
C9 C8 C13 C12 0.3(3)
N1 C8 C13 C12 -176.03(19)
C11 C12 C13 C8 -1.7(4)

loop_
_cod_related_entry_id
_cod_related_entry_database
_cod_related_entry_code
1 ChemSpider 686896
